data_4320813
loop_
_publ_author_name
'Michael Brorson'
'Alan Hazell'
'Claus J. H. Jacobsen'
'Iver Schmidt'
'J\/orgen Villadsen'

_publ_contact_author
;
Michael Brorson
Haldor Tops\/oe Research Laboratories
Nym\/ollevej 55
DK-2800 Lyngby
Denmark
;
_publ_section_title
;
 Preparation and Crystal Structures of Formato Complexes of the
 [M^IV^~3~O~4~]^4+^ and [M^IV^~3~S~4~]^4+^ (M = Mo,W) Clusters. Convenient
 Precursors to the Corresponding Aqua Complexes
;
_journal_name_full 'Inorganic Chemistry'
_journal_page_first 1346
_journal_page_last 1350
_journal_paper_doi 10.1021/ic9906656
_journal_volume 39
_journal_year 2000
_chemical_formula_structural (NH4)3.20K0.80H3O[Mo3O4(HCO2)8]HCO2.H2O
_chemical_formula_sum 'C9 H26.8 K0.8 Mo3 N3.2 O24'
_chemical_formula_weight 883.06
_chemical_name_systematic ?
_space_group_IT_number 2
_symmetry_cell_setting triclinic
_symmetry_space_group_name_Hall '-P 1'
_symmetry_space_group_name_H-M 'P -1'
_atom_type_scat_source IntTabIV
_cell_angle_alpha 106.817(7)
_cell_angle_beta 91.651(9)
_cell_angle_gamma 88.340(9)
_cell_formula_units_Z 2
_cell_length_a 11.011(2)
_cell_length_b 13.310(2)
_cell_length_c 9.993(1)
_cell_measurement_reflns_used 30
_cell_measurement_temperature 294
_cell_measurement_theta_max 14.3
_cell_measurement_theta_min 10.1
_cell_volume 1401.0(4)
_computing_cell_refinement MAD
_computing_data_collection 'MAD (Allibon, 1995)'
_computing_data_reduction 'KRYSTAL (Hazell, 1995)'
_computing_molecular_graphics
;                                  
      ORTEP-III (Burnett & Johnson, 1996), KRYSTAL                    
;
_computing_publication_material KRYSTAL
_computing_structure_refinement 'modified ORFLS(1962), KRYSTAL'
_computing_structure_solution
;                                  
      SIR92 (Altomare et al., 1994) KRYSTAL                           
;
_diffrn_ambient_temperature 294
_diffrn_measurement_device 'Huber four-circle diffractometer'
_diffrn_measurement_method \q/2\q
_diffrn_radiation_monochromator graphite
_diffrn_radiation_source 'x-ray tube'
_diffrn_radiation_type 'Mo K\a'
_diffrn_radiation_wavelength 0.71073
_diffrn_reflns_av_R_equivalents 0.021
_diffrn_reflns_limit_h_max 13
_diffrn_reflns_limit_h_min 0
_diffrn_reflns_limit_k_max 15
_diffrn_reflns_limit_k_min -15
_diffrn_reflns_limit_l_max 11
_diffrn_reflns_limit_l_min -11
_diffrn_reflns_number 5370
_diffrn_reflns_reduction_process 5161
_diffrn_reflns_theta_max 25.0
_diffrn_reflns_theta_min 1.6
_diffrn_standards_decay_% 11
_diffrn_standards_interval_count 50
_diffrn_standards_number 2
_exptl_absorpt_coefficient_mu 1.507
_exptl_absorpt_correction_T_max 0.941
_exptl_absorpt_correction_T_min 0.740
_exptl_absorpt_correction_type 'integration, DATAP,KRYSTAL(Hazell,1995)'
_exptl_crystal_colour red-brown
_exptl_crystal_density_diffrn 2.093
_exptl_crystal_density_meas ?
_exptl_crystal_density_method 'not measured'
_exptl_crystal_description plate
_exptl_crystal_F_000 872.80
_exptl_crystal_size_max 0.40
_exptl_crystal_size_mid 0.22
_exptl_crystal_size_min 0.04
_refine_diff_density_max 0.81(9)
_refine_diff_density_min -0.87(9)
_refine_ls_extinction_method none
_refine_ls_goodness_of_fit_obs 0.887
_refine_ls_hydrogen_treatment refall
_refine_ls_matrix_type full
_refine_ls_number_constraints 20
_refine_ls_number_parameters 451
_refine_ls_number_reflns 3972
_refine_ls_number_restraints 0
_refine_ls_R_factor_obs 0.026
_refine_ls_shift/esd_max 0.121
_refine_ls_shift/esd_mean 0.006
_refine_ls_structure_factor_coef F
_refine_ls_weighting_details 'w = 1/{[\s~cs~(F^2^)+1.03F^2^]^1/2^-|F|}^2^'
_refine_ls_weighting_scheme calc
_refine_ls_wR_factor_obs 0.034
_reflns_number_observed 3972
_reflns_number_total 4926
_reflns_observed_criterion I>3\s(I)
_cod_data_source_file ic9906656_2.cif
_cod_data_source_block compound(1)
_cod_depositor_comments
;
The following automatic conversions were performed:

'_exptl_crystal_density_meas' value 'not measured' was changed to '?'
- the value is perceived as not measured.

Automatic conversion script
Id: cif_fix_values 3008 2015-01-20 13:52:24Z robertas 

The following automatic conversions were performed:

'_refine_ls_weighting_scheme' value
'1/{[\s~cs~(F^2^)+1.03F^2^]^1/2^-|F|}^2^' was changed to 'calc'. New
tag '_refine_ls_weighting_details' was created. The value of the new
tag was set to 'w = 1/{[\s~cs~(F^2^)+1.03F^2^]^1/2^-|F|}^2^'.

Automatic conversion script
Id: cif_fix_values 3143 2015-03-26 13:38:13Z robertas 
;
_cod_original_cell_volume 1401.0(3)
_cod_original_formula_sum 'C9 H26.80 K0.80 Mo3 N3.20 O24'
_cod_database_code 4320813

loop_
_symmetry_equiv_pos_as_xyz
+x,+y,+z
-x,-y,-z

loop_
_atom_site_aniso_label
_atom_site_aniso_U_11
_atom_site_aniso_U_22
_atom_site_aniso_U_33
_atom_site_aniso_U_12
_atom_site_aniso_U_13
_atom_site_aniso_U_23
Mo1 0.0197(2) 0.0211(2) 0.0202(2) -0.0017(1) 0.0025(1) 0.0048(1)
Mo2 0.0188(2) 0.0218(2) 0.0229(2) -0.0045(1) 0.0020(1) 0.0009(1)
Mo3 0.0200(2) 0.0209(2) 0.0199(2) -0.0016(1) 0.0005(1) 0.0038(1)
O1 0.019(1) 0.025(1) 0.023(1) 0.000(1) 0.002(1) 0.004(1)
O2 0.027(1) 0.021(1) 0.022(1) -0.003(1) 0.001(1) 0.003(1)
O3 0.028(1) 0.027(1) 0.027(1) -0.004(1) 0.003(1) 0.010(1)
O4 0.023(1) 0.025(1) 0.028(1) -0.001(1) 0.003(1) 0.004(1)
O5 0.028(1) 0.030(2) 0.028(1) -0.010(1) 0.002(1) 0.005(1)
C6 0.043(3) 0.035(2) 0.031(2) -0.016(2) 0.006(2) 0.007(2)
O7 0.051(2) 0.074(3) 0.042(2) -0.041(2) 0.005(2) 0.002(2)
O8 0.039(2) 0.025(1) 0.037(2) 0.004(1) 0.011(1) 0.009(1)
C9 0.036(2) 0.029(2) 0.040(2) 0.002(2) 0.007(2) 0.009(2)
O10 0.054(2) 0.037(2) 0.038(2) 0.001(2) 0.017(2) 0.006(1)
O11 0.032(2) 0.037(2) 0.025(1) 0.003(1) 0.001(1) 0.012(1)
C12 0.049(3) 0.044(3) 0.030(2) 0.003(2) 0.002(2) 0.013(2)
O13 0.079(3) 0.153(5) 0.031(2) 0.021(3) -0.001(2) 0.031(2)
O14 0.027(2) 0.046(2) 0.028(2) -0.003(1) -0.001(1) -0.003(1)
C15 0.036(2) 0.042(3) 0.032(2) -0.006(2) 0.000(2) 0.000(2)
O16 0.064(2) 0.082(3) 0.028(2) -0.021(2) -0.006(2) 0.005(2)
O17 0.030(2) 0.038(2) 0.043(2) -0.015(1) 0.008(1) -0.002(1)
C18 0.038(3) 0.053(3) 0.053(3) -0.023(2) 0.010(2) 0.001(3)
O19 0.065(3) 0.105(3) 0.051(2) -0.049(3) 0.025(2) -0.026(2)
O20 0.032(2) 0.023(1) 0.041(2) -0.002(1) -0.001(1) -0.002(1)
C21 0.040(3) 0.020(2) 0.048(3) 0.003(2) 0.006(2) 0.004(2)
O22 0.034(2) 0.025(2) 0.042(2) 0.003(1) 0.000(1) 0.007(1)
O23 0.049(2) 0.032(2) 0.023(1) 0.000(1) -0.008(1) 0.005(1)
C24 0.033(2) 0.032(2) 0.033(2) -0.001(2) -0.002(2) 0.010(2)
O25 0.058(2) 0.047(2) 0.037(2) 0.000(2) -0.018(2) 0.008(2)
O26 0.022(1) 0.040(2) 0.033(2) -0.001(1) -0.001(1) 0.003(1)
C27 0.028(2) 0.037(2) 0.042(3) -0.006(2) 0.002(2) 0.000(2)
O28 0.033(2) 0.067(2) 0.070(2) -0.012(2) 0.022(2) -0.002(2)
O29 0.050(2) 0.066(3) 0.087(3) 0.004(2) 0.022(2) 0.035(2)
C30 0.037(3) 0.084(4) 0.070(4) 0.001(3) 0.005(3) 0.033(3)
O31 0.086(3) 0.074(3) 0.069(3) 0.014(2) 0.022(2) 0.035(2)
K1 0.033(1) 0.041(2) 0.051(2) -0.001(1) 0.009(1) 0.006(1)
K2 0.041(1) 0.034(1) 0.030(1) -0.008(1) 0.000(1) 0.003(1)
K1' 0.033 0.041 0.051 -0.001 0.009 0.006
K2' 0.041(1) 0.034 0.030 -0.008 0.000 0.003
O32 0.029(2) 0.047(2) 0.044(2) 0.011(2) -0.002(2) -0.006(2)
O33 0.066(3) 0.079(4) 0.054(3) 0.010(3) 0.016(2) 0.015(3)
N34 0.055(3) 0.042(3) 0.032(2) 0.007(2) 0.007(2) 0.011(2)
N35 0.048(3) 0.060(3) 0.050(3) 0.009(3) 0.012(3) 0.039(3)

loop_
_atom_site_label
_atom_site_fract_x
_atom_site_fract_y
_atom_site_fract_z
_atom_site_U_iso_or_equiv
_atom_site_thermal_displace_type
_atom_site_occupancy
Mo1 0.14826(3) 0.17155(3) 0.76162(3) 0.0205(2) Uij 1.
Mo2 0.24333(3) 0.34452(3) 0.78338(3) 0.0222(2) Uij 1.
Mo3 0.04488(3) 0.30074(3) 0.65734(3) 0.0207(2) Uij 1.
O1 0.0832(2) 0.3177(2) 0.8615(3) 0.023(1) Uij 1.
O2 0.0832(2) 0.1555(2) 0.5744(3) 0.024(1) Uij 1.
O3 0.1938(2) 0.3473(2) 0.5989(3) 0.027(2) Uij 1.
O4 0.3120(2) 0.2066(2) 0.7289(3) 0.026(2) Uij 1.
O5 -0.0167(2) 0.1147(2) 0.8089(3) 0.029(2) Uij 1.
C6 -0.0917(4) 0.0562(4) 0.7245(5) 0.037(3) Uij 1.
O7 -0.1856(3) 0.0258(3) 0.7588(3) 0.058(2) Uij 1.
O8 0.2012(3) 0.0109(2) 0.6949(3) 0.033(2) Uij 1.
C9 0.2771(4) -0.0389(3) 0.6026(5) 0.035(3) Uij 1.
O10 0.3391(3) -0.0036(2) 0.5294(3) 0.044(2) Uij 1.
O11 0.1922(3) 0.1561(2) 0.9573(3) 0.031(2) Uij 1.
C12 0.1308(5) 0.1959(4) 1.0705(5) 0.040(3) Uij 1.
O13 0.1659(4) 0.2036(4) 1.1861(4) 0.087(4) Uij 1.
O14 0.3158(2) 0.3910(2) 0.9845(3) 0.036(2) Uij 1.
C15 0.2622(4) 0.4206(4) 1.1023(5) 0.039(3) Uij 1.
O16 0.3155(3) 0.4396(3) 1.2126(3) 0.060(3) Uij 1.
O17 0.4121(3) 0.4049(2) 0.7504(3) 0.040(2) Uij 1.
C18 0.4785(5) 0.3812(4) 0.6428(6) 0.050(3) Uij 1.
O19 0.4632(4) 0.3135(4) 0.5342(4) 0.082(3) Uij 1.
O20 0.1809(3) 0.5091(2) 0.8433(3) 0.034(2) Uij 1.
C21 0.0794(4) 0.5332(3) 0.8019(5) 0.037(3) Uij 1.
O22 0.0030(3) 0.4702(2) 0.7275(3) 0.034(2) Uij 1.
O23 -0.0302(3) 0.3128(2) 0.4648(3) 0.036(2) Uij 1.
C24 -0.0633(4) 0.2378(3) 0.3614(4) 0.033(2) Uij 1.
O25 -0.1309(3) 0.2466(3) 0.2647(3) 0.049(2) Uij 1.
O26 -0.1358(2) 0.2896(2) 0.6956(3) 0.033(2) Uij 1.
C27 -0.1872(4) 0.3124(4) 0.8133(5) 0.038(3) Uij 1.
O28 -0.2918(3) 0.2927(3) 0.8316(4) 0.060(3) Uij 1.
O29 0.5522(3) 0.1633(3) 1.0461(4) 0.065(3) Uij 1.
C30 0.4752(5) 0.1366(5) 1.1162(6) 0.061(4) Uij 1.
O31 0.4878(4) 0.0880(3) 1.2021(4) 0.073(3) Uij 1.
K1 0.5712(2) 0.3797(2) 1.0748(2) 0.043(2) Uij 0.291(8)
K2 0.2973(1) 0.1595(1) 1.4014(1) 0.036(1) Uij 0.509(7)
K1' 0.5712 0.3797 1.0748 0.043 Uij 0.709
K2' 0.2973 0.1595 1.4014 0.036 Uij 0.491
O32 0.4513(3) -0.1091(3) 1.2721(4) 0.045(2) Uij 1.
O33 0.6295(6) 0.3495(5) 1.3481(6) 0.068(4) Uij 1.
N34 0.7779(5) 0.0715(4) 1.0502(5) 0.043(3) Uij 1.
N35 0.2054(5) 0.5080(5) 0.4708(6) 0.048(3) Uij 1.
H6 -0.072(4) 0.031(4) 0.626(5) 0.037(12) Uiso 1.
H9 0.280(4) -0.116(4) 0.598(5) 0.042(13) Uiso 1.
H12 0.037(6) 0.214(5) 1.052(6) 0.086(20) Uiso 1.
H15 0.167(5) 0.428(4) 1.093(6) 0.066(17) Uiso 1.
H18 0.542(6) 0.423(5) 0.659(7) 0.090(22) Uiso 1.
H21 0.049(4) 0.603(4) 0.834(4) 0.033(11) Uiso 1.
H24 -0.038(4) 0.162(4) 0.364(5) 0.047(13) Uiso 1.
H27 -0.146(4) 0.358(4) 0.893(5) 0.039(12) Uiso 1.
H30 0.380(4) 0.163(3) 1.091(4) 0.035(11) Uiso 1.
H32a 0.520(6) -0.145(5) 1.266(7) 0.081(21) Uiso 1.
H32b 0.398(6) -0.162(5) 1.217(7) 0.078(20) Uiso 1.
H32c 0.421(8) -0.081(8) 1.353(10) 0.132(34) Uiso 1.
H33a 0.590(8) 0.324(8) 1.392(10) 0.119(39) Uiso 1.
H33b 0.666(7) 0.317(6) 1.345(8) 0.057(31) Uiso 1.
H34a 0.803(4) 0.056(4) 0.972(6) 0.039(14) Uiso 1.
H34b 0.783(7) 0.019(7) 1.078(8) 0.110(30) Uiso 1.
H34c 0.708(6) 0.091(5) 1.058(6) 0.060(20) Uiso 1.
H34d 0.818(6) 0.128(5) 1.120(7) 0.072(19) Uiso 1.
H35a 0.203(5) 0.467(4) 0.500(6) 0.038(16) Uiso 1.
H35b 0.240(5) 0.480(5) 0.386(7) 0.065(18) Uiso 1.
H35c 0.127(7) 0.555(6) 0.484(7) 0.091(22) Uiso 1.
H35d 0.251(7) 0.541(5) 0.518(7) 0.073(29) Uiso 1.

loop_
_geom_angle_atom_site_label_1
_geom_angle_atom_site_label_2
_geom_angle_atom_site_label_3
_geom_angle
Mo2 Mo1 Mo3 59.76(2)
Mo2 Mo1 O1 51.88(7)
Mo2 Mo1 O2 94.53(8)
Mo2 Mo1 O4 48.53(8)
Mo2 Mo1 O5 138.55(8)
Mo2 Mo1 O8 137.13(8)
Mo2 Mo1 O11 99.65(8)
Mo3 Mo1 O1 51.89(7)
Mo3 Mo1 O2 49.22(7)
Mo3 Mo1 O4 95.82(8)
Mo3 Mo1 O5 93.19(8)
Mo3 Mo1 O8 137.17(8)
Mo3 Mo1 O11 138.75(8)
O1 Mo1 O2 100.4(1)
O1 Mo1 O4 99.2(1)
O1 Mo1 O5 86.9(1)
O1 Mo1 O8 167.7(1)
O1 Mo1 O11 87.0(1)
O2 Mo1 O4 97.3(1)
O2 Mo1 O5 88.0(1)
O2 Mo1 O8 88.0(1)
O2 Mo1 O11 165.7(1)
O4 Mo1 O5 171.0(1)
O4 Mo1 O8 88.7(1)
O4 Mo1 O11 93.6(1)
O5 Mo1 O11 80.0(1)
O5 Mo1 O8 84.3(1)
O8 Mo1 O11 83.0(1)
Mo1 Mo2 Mo3 59.78(1)
Mo1 Mo2 O1 51.94(7)
Mo1 Mo2 O3 94.33(8)
Mo1 Mo2 O4 49.83(8)
Mo1 Mo2 O14 104.83(9)
Mo1 Mo2 O17 139.58(9)
Mo1 Mo2 O20 135.58(8)
Mo3 Mo2 O1 51.92(7)
Mo3 Mo2 O3 50.02(8)
Mo3 Mo2 O4 96.83(8)
Mo3 Mo2 O14 140.49(8)
Mo3 Mo2 O17 137.97(9)
Mo3 Mo2 O20 87.30(7)
O1 Mo2 O3 101.4(1)
O1 Mo2 O4 100.5(1)
O1 Mo2 O14 89.3(1)
O1 Mo2 O17 165.1(1)
O1 Mo2 O20 84.8(1)
O3 Mo2 O20 83.8(1)
O3 Mo2 O4 96.1(1)
O3 Mo2 O14 160.7(1)
O3 Mo2 O17 88.1(1)
O4 Mo2 O14 97.6(1)
O4 Mo2 O17 89.8(1)
O4 Mo2 O20 174.6(1)
O14 Mo2 O17 78.6(1)
O14 Mo2 O20 81.2(1)
O17 Mo2 O20 84.8(1)
Mo1 Mo3 Mo2 60.46(1)
Mo1 Mo3 O1 52.32(7)
Mo1 Mo3 O2 50.22(7)
Mo1 Mo3 O3 94.49(8)
Mo1 Mo3 O22 135.68(8)
Mo1 Mo3 O23 140.91(8)
Mo1 Mo3 O26 104.00(8)
Mo2 Mo3 O1 52.28(7)
Mo2 Mo3 O2 95.83(8)
Mo2 Mo3 O3 49.49(8)
Mo2 Mo3 O22 86.25(8)
Mo2 Mo3 O23 134.92(9)
Mo2 Mo3 O26 140.75(8)
O1 Mo3 O2 101.8(1)
O1 Mo3 O3 101.2(1)
O1 Mo3 O22 84.7(1)
O1 Mo3 O23 165.2(1)
O1 Mo3 O26 89.1(1)
O2 Mo3 O3 93.7(1)
O2 Mo3 O22 173.1(1)
O2 Mo3 O23 90.7(1)
O2 Mo3 O26 99.3(1)
O3 Mo3 O22 82.6(1)
O3 Mo3 O23 85.7(1)
O3 Mo3 O26 161.4(1)
O22 Mo3 O26 83.0(1)
O22 Mo3 O23 83.2(1)
O23 Mo3 O26 81.0(1)
Mo1 O1 Mo2 76.18(9)
Mo1 O1 Mo3 75.79(8)
Mo2 O1 Mo3 75.80(8)
Mo1 O2 Mo3 80.56(9)
Mo1 O4 Mo2 81.6(1)
Mo2 O3 Mo3 80.5(1)
Mo1 O5 C6 127.8(3)
Mo1 O8 C9 131.2(3)
Mo1 O11 C12 125.9(3)
Mo2 O14 C15 129.9(3)
Mo2 O17 C18 130.2(3)
Mo2 O20 C21 119.9(3)
Mo3 O22 C21 120.3(3)
Mo3 O23 C24 126.6(3)
Mo3 O26 C27 127.9(3)
O5 C6 O7 124.5(4)
O8 C9 O10 127.9(4)
O11 C12 O13 125.9(5)
O14 C15 O16 123.1(4)
O17 C18 O19 128.2(5)
O20 C21 O22 126.3(4)
O26 C27 O28 125.3(4)
O23 C24 O25 125.1(4)
O29 C30 O31 129.9(6)
O5 C6 H6 119(3)
O7 C6 H6 117(2)
O8 C9 H9 110(2)
O10 C9 H9 122(2)
O11 C12 H12 114(3)
O13 C12 H12 119(3)
O14 C15 H15 114(3)
O16 C15 H15 123(3)
O17 C18 H18 109(4)
O19 C18 H18 123(4)
O20 C21 H21 120(3)
O22 C21 H21 113(3)
O23 C24 H24 117(3)
O25 C24 H24 118(3)
O26 C27 H27 118(3)
O28 C27 H27 116(3)
O29 C30 H30 111(2)
O31 C30 H30 119(2)
H32a O32 H32b 101(5)
H32a O32 H32c 119(7)
H32b O32 H32c 110(7)
H33a O33 H33b 90(10)
H34a N34 H34b 108(6)
H34a N34 H34c 115(5)
H34a N34 H34d 117(5)
H34b N34 H34c 106(7)
H34b N34 H34d 108(6)
H34c N34 H34d 102(6)
H35a N35 H35b 105(6)
H35a N35 H35c 115(6)
H35a N35 H35d 100(7)
H35b N35 H35c 122(5)
H35b N35 H35d 108(7)
H35c N35 H35d 104(7)

loop_
_geom_bond_atom_site_label_1
_geom_bond_atom_site_label_2
_geom_bond_distance
Mo1 Mo2 2.506(1)
Mo1 Mo3 2.489(1)
Mo2 Mo3 2.488(1)
Mo1 O1 2.032(3)
Mo1 O2 1.939(2)
Mo1 O4 1.936(3)
Mo1 O5 2.105(3)
Mo1 O8 2.117(3)
Mo1 O11 2.067(3)
Mo2 O1 2.030(2)
Mo2 O3 1.918(3)
Mo2 O4 1.898(3)
Mo2 O14 2.068(3)
Mo2 O17 2.118(3)
Mo2 O20 2.193(3)
Mo3 O1 2.020(3)
Mo3 O2 1.910(3)
Mo3 O3 1.933(3)
Mo3 O26 2.054(3)
Mo3 O23 2.118(3)
Mo3 O22 2.199(3)
O5 C6 1.272(5)
C6 O7 1.215(5)
O8 C9 1.283(5)
C9 O10 1.211(5)
O11 C12 1.301(5)
C12 O13 1.184(6)
O14 C15 1.284(5)
C15 O16 1.197(5)
O17 C18 1.275(6)
C18 O19 1.205(6)
O20 C21 1.245(5)
C21 O22 1.268(5)
O23 C24 1.265(5)
C24 O25 1.233(5)
O26 C27 1.272(5)
C27 O28 1.219(5)
O29 C30 1.238(6)
C30 O31 1.218(7)
C6 H6 0.98(5)
C9 H9 1.01(5)
C12 H12 1.08(6)
C15 H15 1.05(6)
C18 H18 0.89(7)
C21 H21 0.95(5)
C24 H24 1.04(5)
C27 H27 0.96(5)
C30 H30 1.14(4)
O32 H32a 0.87(7)
O32 H32b 0.96(7)
O32 H32c 0.86(10)
O33 H33a 0.78(9)
O33 H33b 0.58(7)
N34 H34a 0.80(5)
N34 H34b 0.83(9)
N34 H34c 0.80(6)
N34 H34d 0.98(7)
N35 H35a 0.69(5)
N35 H35b 0.91(7)
N35 H35c 1.04(8)
N35 H35d 0.74(7)
